data_4510784
loop_
_publ_author_name
'D\'iaz-Gallifa, Pau'
'Fabelo, Oscar'
'Ca\~nadillas-Delgado, Laura'
'Pas\'an, Jorge'
'Labrador, Ana'
'Lloret, Francesc'
'Julve, Miguel'
'Ruiz-P\'erez, Catalina'

_publ_section_title
;
 Synthesis, Crystal Structure and Magnetic Characterization of a Series of
 CuII--LnIIIHeterometallic [Ln = La, Ce, Pr, Nd and Sm) Metal--Organic
 Compounds with an Unusual Single Crystal to Single Crystal Phase
 Transition
;
_journal_issue 11
_journal_name_full 'Crystal Growth &amp; Design'
_journal_page_first 4735
_journal_paper_doi 10.1021/cg4008679
_journal_volume 13
_journal_year 2013
_chemical_formula_sum 'C25 H52 Cu2 O43.5 Sm2'
_chemical_formula_weight 1476.46
_chemical_name_systematic
;
 ?
;
_space_group_IT_number 14
_symmetry_cell_setting monoclinic
_symmetry_space_group_name_Hall '-P 2yn'
_symmetry_space_group_name_H-M 'P 1 21/n 1'
_atom_sites_solution_hydrogens geom
_atom_sites_solution_primary direct
_atom_sites_solution_secondary difmap
_audit_creation_method SHELXL-97
_cell_angle_alpha 90.00
_cell_angle_beta 99.64(3)
_cell_angle_gamma 90.00
_cell_formula_units_Z 4
_cell_length_a 10.923(2)
_cell_length_b 22.771(5)
_cell_length_c 19.758(4)
_cell_measurement_temperature 293(2)
_cell_volume 4845.0(18)
_computing_cell_refinement 'HKL2000 (Otwinowski & Minor, 1997)'
_computing_data_collection 'MxCube (ESRF, 2006)'
_computing_data_reduction 'HKL2000 (Otwinowski & Minor, 1997)'
_computing_molecular_graphics 'Ortep-3 for Windows (Farrugia, 1997)'
_computing_publication_material 'WinGX publication routines (Farrugia, 1999)'
_computing_structure_refinement 'SHELXL-97 (Sheldrick, 1997)'
_computing_structure_solution 'SHELXS-97 (Sheldrick, 1997)'
_diffrn_ambient_temperature 293(2)
_diffrn_detector 'CCD plate'
_diffrn_detector_area_resol_mean 9.6
_diffrn_measured_fraction_theta_full 0.992
_diffrn_measured_fraction_theta_max 0.992
_diffrn_measurement_device_type 'Single-axis HUBER diffractometer'
_diffrn_measurement_method 'CCD rotation images, thick slices'
_diffrn_radiation_detector 'ADSC Q210r CCD (binned mode)'
_diffrn_radiation_monochromator 'Si 111'
_diffrn_radiation_wavelength 0.73790
_diffrn_reflns_av_R_equivalents 0.0705
_diffrn_reflns_av_sigmaI/netI 0.0571
_diffrn_reflns_limit_h_max 14
_diffrn_reflns_limit_h_min -13
_diffrn_reflns_limit_k_max 28
_diffrn_reflns_limit_k_min -29
_diffrn_reflns_limit_l_max 25
_diffrn_reflns_limit_l_min -25
_diffrn_reflns_number 39465
_diffrn_reflns_theta_full 28.22
_diffrn_reflns_theta_max 28.22
_diffrn_reflns_theta_min 1.43
_diffrn_source synchrotron
_diffrn_source_type 'ESRF-CRG BM16'
_exptl_absorpt_coefficient_mu 3.665
_exptl_absorpt_correction_T_max 0.7452
_exptl_absorpt_correction_T_min 0.7431
_exptl_absorpt_correction_type sphere
_exptl_absorpt_process_details
;
Interpolation using  Int.Tab. Vol. C (1992) p. 523,Tab. 6.3.3.3
for values of muR in the range 0-2.5, and Int.Tab. Vol.II (1959)
p.302; Table 5.3.6 B for muR in the range 2.6-10.0.
The interpolation procedure of C.W.Dwiggins Jr (Acta Cryst.(1975)
A31,146-148) is used with some modification.
;
_exptl_crystal_colour blue
_exptl_crystal_density_diffrn 2.024
_exptl_crystal_density_method 'not measured'
_exptl_crystal_F_000 2927
_exptl_crystal_size_max 0.1
_exptl_crystal_size_mid 0.1
_exptl_crystal_size_min 0.05
_exptl_crystal_size_rad 0.0500
_refine_diff_density_max 3.077
_refine_diff_density_min -3.401
_refine_diff_density_rms 0.241
_refine_ls_extinction_method none
_refine_ls_goodness_of_fit_ref 1.078
_refine_ls_hydrogen_treatment constr
_refine_ls_matrix_type full
_refine_ls_number_parameters 658
_refine_ls_number_reflns 10595
_refine_ls_number_restraints 0
_refine_ls_restrained_S_all 1.078
_refine_ls_R_factor_all 0.0684
_refine_ls_R_factor_gt 0.0620
_refine_ls_shift/su_max 0.001
_refine_ls_shift/su_mean 0.000
_refine_ls_structure_factor_coef Fsqd
_refine_ls_weighting_details 'calc w=1/[\s^2^(Fo^2^)+(0.0957P)^2^+38.2656P] where P=(Fo^2^+2Fc^2^)/3'
_refine_ls_weighting_scheme calc
_refine_ls_wR_factor_gt 0.1730
_refine_ls_wR_factor_ref 0.1833
_reflns_number_gt 9225
_reflns_number_total 10595
_reflns_threshold_expression >2sigma(I)
_cod_data_source_file 5A.cif
_cod_data_source_block set1y2
_cod_depositor_comments
;
The following automatic conversions were performed:

'_symmetry_cell_setting' value 'Monoclinic' changed to 'monoclinic'
according to
/usr/data/users/saulius/automatic-downloads/retrospective/ACS/lib/dictionaries/cif_core.dic
dictionary named 'cif_core.dic' version 2.4.2 from 2011-04-26.

Automatic conversion script
Id: cif_fix_values 2281 2013-09-26 08:29:07Z andrius 
;
_cod_original_cell_volume 4845.0(17)
_cod_original_sg_symbol_H-M P21/n
_cod_original_formula_sum 'C25 H52 Cu2 O43.50 Sm2'
_cod_database_code 4510784
_exptl_absorpt_correction_t_ave 0.7442

loop_
_symmetry_equiv_pos_as_xyz
'x, y, z'
'-x+1/2, y+1/2, -z+1/2'
'-x, -y, -z'
'x-1/2, -y-1/2, z-1/2'

loop_
_atom_site_label
_atom_site_type_symbol
_atom_site_fract_x
_atom_site_fract_y
_atom_site_fract_z
_atom_site_U_iso_or_equiv
_atom_site_adp_type
_atom_site_occupancy
_atom_site_symmetry_multiplicity
_atom_site_calc_flag
_atom_site_refinement_flags
Cu1 Cu 0.09079(6) 0.17604(4) 0.89974(4) 0.01784(18) Uani 1 1 d .
Cu2 Cu 0.30485(6) 0.17721(3) 0.65338(3) 0.01543(17) Uani 1 1 d .
Sm1 Sm -0.45921(3) 0.146875(13) 0.400090(15) 0.01284(11) Uani 1 1 d .
Sm2 Sm 0.85334(3) 0.146442(15) 1.147341(18) 0.02054(12) Uani 1 1 d .
C1 C -0.2473(5) 0.2506(3) 0.5861(3) 0.0165(12) Uani 1 1 d .
C2 C -0.2799(5) 0.2805(3) 0.6420(3) 0.0165(11) Uani 1 1 d .
C3 C -0.2073(5) 0.2750(3) 0.7066(3) 0.0184(12) Uani 1 1 d .
H013 H -0.2277 0.2962 0.7434 0.022 Uiso 1 1 calc R
C4 C -0.1038(5) 0.2380(3) 0.7164(3) 0.0150(11) Uani 1 1 d .
C5 C -0.0712(5) 0.2078(3) 0.6600(3) 0.0157(11) Uani 1 1 d .
C6 C -0.1429(5) 0.2149(3) 0.5953(3) 0.0194(12) Uani 1 1 d .
H006 H -0.1205 0.1955 0.5578 0.023 Uiso 1 1 calc R
C7 C -0.3158(5) 0.2603(3) 0.5140(3) 0.0173(12) Uani 1 1 d .
C8 C -0.4006(5) 0.3127(3) 0.6374(3) 0.0198(12) Uani 1 1 d .
C9 C -0.0362(5) 0.2294(3) 0.7875(3) 0.0171(12) Uani 1 1 d .
C10 C 0.0460(5) 0.1731(3) 0.6652(3) 0.0175(12) Uani 1 1 d .
C11 C -0.1268(5) -0.0042(3) 0.5014(3) 0.0201(12) Uani 1 1 d .
C12 C -0.0787(6) 0.0458(3) 0.4734(4) 0.0262(14) Uani 1 1 d .
C13 C 0.0492(6) 0.0488(3) 0.4728(4) 0.0322(17) Uani 1 1 d .
H020 H 0.0818 0.0817 0.4544 0.039 Uiso 1 1 calc R
C14 C -0.2627(5) -0.0101(3) 0.5074(4) 0.0223(13) Uani 1 1 d .
C15 C -0.1584(6) 0.0946(4) 0.4429(5) 0.045(2) Uani 1 1 d .
C20 C 0.4655(5) 0.2090(3) 0.8923(3) 0.0152(11) Uani 1 1 d .
C21 C 0.4934(5) 0.2409(3) 0.8364(3) 0.0163(12) Uani 1 1 d .
C22 C 0.5943(5) 0.2789(3) 0.8458(3) 0.0163(11) Uani 1 1 d .
H014 H 0.6116 0.3008 0.8088 0.020 Uiso 1 1 calc R
C23 C 0.6708(5) 0.2850(3) 0.9100(3) 0.0153(11) Uani 1 1 d .
C24 C 0.6412(5) 0.2534(3) 0.9661(3) 0.0179(12) Uani 1 1 d .
C25 C 0.5390(5) 0.2156(3) 0.9567(3) 0.0192(12) Uani 1 1 d .
H002 H 0.5199 0.1945 0.9938 0.023 Uiso 1 1 calc R
C26 C 0.3523(5) 0.1703(3) 0.8889(3) 0.0180(12) Uani 1 1 d .
C27 C 0.4249(5) 0.2309(3) 0.7651(3) 0.0187(12) Uani 1 1 d .
C28 C 0.7916(5) 0.3177(3) 0.9149(3) 0.0189(12) Uani 1 1 d .
C29 C 0.7110(5) 0.2611(3) 1.0369(3) 0.0176(12) Uani 1 1 d .
O1 O -0.3509(4) 0.2168(2) 0.4777(2) 0.0233(10) Uani 1 1 d .
O2 O -0.3275(4) 0.3128(2) 0.4950(2) 0.0240(10) Uani 1 1 d .
O3 O -0.4945(4) 0.2909(2) 0.5987(2) 0.0208(9) Uani 1 1 d .
O4 O -0.4112(5) 0.3569(2) 0.6734(3) 0.0279(11) Uani 1 1 d .
O5 O -0.0290(4) 0.2715(2) 0.8288(2) 0.0232(10) Uani 1 1 d .
O6 O 0.0067(4) 0.1784(2) 0.8037(2) 0.0233(10) Uani 1 1 d .
O7 O 0.1451(4) 0.2017(2) 0.6803(2) 0.0193(9) Uani 1 1 d .
O8 O 0.0385(5) 0.1195(2) 0.6519(3) 0.0361(13) Uani 1 1 d .
O9 O -0.3315(4) -0.0395(2) 0.4620(3) 0.0313(11) Uani 1 1 d .
O10 O -0.2986(4) 0.0122(3) 0.5595(3) 0.0332(12) Uani 1 1 d .
O11 O -0.2754(4) 0.0903(2) 0.4383(3) 0.0259(11) Uani 1 1 d .
O12 O -0.1075(6) 0.1377(4) 0.4209(8) 0.136(6) Uani 1 1 d .
O13 O 0.2496(4) 0.1947(2) 0.8683(2) 0.0218(9) Uani 1 1 d .
O14 O 0.3653(5) 0.1191(3) 0.9089(3) 0.0412(14) Uani 1 1 d .
O15 O 0.3879(4) 0.1797(2) 0.7495(2) 0.0224(10) Uani 1 1 d .
O16 O 0.4124(5) 0.2734(2) 0.7239(2) 0.0300(11) Uani 1 1 d .
O17 O 0.8010(4) 0.3626(2) 0.8796(3) 0.0289(11) Uani 1 1 d .
O18 O 0.8851(4) 0.2955(2) 0.9526(2) 0.0222(10) Uani 1 1 d .
O19 O 0.7409(4) 0.2166(2) 1.0731(2) 0.0256(10) Uani 1 1 d .
O20 O 0.7279(4) 0.3135(2) 1.0578(2) 0.0247(10) Uani 1 1 d .
O1W O -0.4747(4) 0.1044(2) 0.5173(2) 0.0244(10) Uani 1 1 d .
O2W O -0.5122(4) 0.0409(2) 0.3893(3) 0.0262(10) Uani 1 1 d .
O3W O -0.4805(6) 0.1096(3) 0.2810(3) 0.0442(15) Uani 1 1 d .
O4W O -0.2847(4) 0.1882(2) 0.3453(3) 0.0290(11) Uani 1 1 d .
O5W O 0.6670(6) 0.1767(3) 1.1977(4) 0.0481(16) Uani 1 1 d .
O6W O 0.8832(11) 0.1049(5) 1.2637(5) 0.109(4) Uani 1 1 d .
O7W O 0.9249(13) 0.0407(5) 1.1605(6) 0.125(5) Uani 1 1 d .
O8W O 0.6782(8) 0.0827(4) 1.1036(5) 0.086(3) Uani 1 1 d .
O9W O 0.8929(7) 0.1043(3) 1.0402(3) 0.0549(18) Uani 1 1 d .
O10W O -0.0722(4) 0.1786(3) 0.9334(3) 0.0301(11) Uani 1 1 d .
O11W O 0.1134(10) 0.0788(3) 0.9064(5) 0.085(3) Uani 1 1 d .
O12W O 0.2690(5) 0.0806(2) 0.6529(3) 0.0316(11) Uani 1 1 d .
O13W O 0.4726(4) 0.1765(2) 0.6226(2) 0.0249(10) Uani 1 1 d .
O1X O 0.8315(7) 0.0615(4) 0.6696(4) 0.0602(19) Uani 1 1 d .
O2X O 0.7406(8) 0.1240(5) 0.8606(5) 0.093(3) Uani 1 1 d .
O3X O 0.6465(9) 0.1142(6) 0.7243(5) 0.102(4) Uani 1 1 d .
O4X O 0.8803(15) -0.0624(5) 0.6984(7) 0.161(7) Uani 1 1 d .
O5X O 0.7169(19) -0.0686(10) 0.8215(18) 0.306(17) Uani 1 1 d .
O6X O 0.885(3) 0.0285(12) 0.8096(13) 0.36(2) Uani 1 1 d .
O7X O 0.5841(16) 0.0590(8) 0.9345(16) 0.266(14) Uani 1 1 d .
O8X O 0.5831(19) -0.1101(12) 0.9190(11) 0.234(11) Uani 1 1 d .
O9X O 0.513(3) 0.0139(10) 0.7623(11) 0.315(18) Uani 1 1 d .
O10X O 0.110(3) 0.0102(10) 1.0276(13) 0.142(11) Uani 0.50 1 d P
O11X O 0.262(4) 0.0379(11) 0.7912(10) 0.40(3) Uani 1 1 d .

loop_
_atom_site_aniso_label
_atom_site_aniso_U_11
_atom_site_aniso_U_22
_atom_site_aniso_U_33
_atom_site_aniso_U_23
_atom_site_aniso_U_13
_atom_site_aniso_U_12
Cu1 0.0100(3) 0.0317(4) 0.0111(3) 0.0002(3) -0.0001(3) -0.0030(3)
Cu2 0.0072(3) 0.0296(4) 0.0088(3) -0.0017(3) -0.0008(2) 0.0017(3)
Sm1 0.00510(16) 0.02227(19) 0.01160(17) 0.00118(10) 0.00265(11) 0.00184(9)
Sm2 0.01311(19) 0.0291(2) 0.0198(2) -0.00039(12) 0.00383(13) -0.00378(11)
C1 0.006(2) 0.034(3) 0.009(2) -0.001(2) -0.0012(19) -0.002(2)
C2 0.005(2) 0.028(3) 0.016(3) -0.001(2) 0.001(2) 0.003(2)
C3 0.010(2) 0.031(3) 0.016(3) -0.001(2) 0.004(2) 0.002(2)
C4 0.009(2) 0.026(3) 0.010(3) -0.005(2) 0.001(2) -0.003(2)
C5 0.004(2) 0.032(3) 0.010(2) 0.001(2) -0.0022(19) 0.002(2)
C6 0.012(3) 0.037(4) 0.010(3) -0.005(2) 0.003(2) 0.003(2)
C7 0.003(2) 0.035(4) 0.014(3) -0.004(2) 0.0016(19) -0.001(2)
C8 0.011(3) 0.032(3) 0.016(3) 0.002(2) 0.000(2) 0.006(2)
C9 0.005(2) 0.033(3) 0.012(3) 0.001(2) -0.0009(19) -0.002(2)
C10 0.008(2) 0.030(3) 0.014(3) 0.001(2) 0.001(2) 0.004(2)
C11 0.007(2) 0.030(3) 0.024(3) 0.004(3) 0.007(2) 0.001(2)
C12 0.007(3) 0.028(3) 0.044(4) 0.011(3) 0.004(3) 0.002(2)
C13 0.010(3) 0.036(4) 0.054(5) 0.021(3) 0.013(3) 0.003(3)
C14 0.008(2) 0.026(3) 0.033(3) 0.007(3) 0.005(2) 0.000(2)
C15 0.010(3) 0.043(5) 0.083(7) 0.037(5) 0.008(3) 0.005(3)
C20 0.006(2) 0.027(3) 0.013(3) 0.002(2) 0.0010(19) -0.003(2)
C21 0.007(2) 0.032(3) 0.010(3) 0.005(2) 0.0002(19) 0.003(2)
C22 0.009(2) 0.033(3) 0.006(2) 0.002(2) 0.0001(19) -0.001(2)
C23 0.003(2) 0.031(3) 0.012(3) 0.002(2) 0.0008(19) 0.000(2)
C24 0.006(2) 0.036(4) 0.011(3) -0.001(2) -0.0028(19) -0.004(2)
C25 0.006(2) 0.038(4) 0.012(3) 0.005(2) -0.001(2) -0.005(2)
C26 0.012(3) 0.028(3) 0.013(3) 0.002(2) 0.001(2) -0.003(2)
C27 0.009(2) 0.039(4) 0.010(3) 0.001(2) 0.003(2) 0.003(2)
C28 0.009(3) 0.030(3) 0.019(3) -0.001(2) 0.006(2) -0.005(2)
C29 0.006(2) 0.038(4) 0.010(3) 0.002(2) 0.0020(19) -0.002(2)
O1 0.018(2) 0.033(3) 0.016(2) -0.0046(19) -0.0045(17) -0.0021(19)
O2 0.024(2) 0.034(3) 0.013(2) -0.0011(19) 0.0001(17) 0.004(2)
O3 0.0090(19) 0.037(3) 0.015(2) -0.0008(18) -0.0035(15) 0.0035(17)
O4 0.015(2) 0.036(3) 0.032(3) -0.013(2) 0.000(2) 0.0037(18)
O5 0.025(2) 0.030(3) 0.012(2) -0.0102(18) -0.0038(17) -0.0056(19)
O6 0.016(2) 0.038(3) 0.015(2) -0.0003(19) 0.0002(17) 0.0041(19)
O7 0.0066(18) 0.032(2) 0.019(2) -0.0046(18) 0.0023(15) 0.0004(16)
O8 0.017(2) 0.034(3) 0.057(4) -0.013(3) 0.008(2) -0.001(2)
O9 0.013(2) 0.038(3) 0.044(3) -0.007(2) 0.007(2) -0.003(2)
O10 0.017(2) 0.047(3) 0.038(3) -0.002(2) 0.013(2) 0.000(2)
O11 0.0069(19) 0.025(2) 0.045(3) 0.015(2) 0.0043(19) 0.0054(17)
O12 0.015(3) 0.090(6) 0.306(17) 0.133(9) 0.033(6) 0.015(3)
O13 0.0059(18) 0.039(3) 0.020(2) 0.0004(19) 0.0012(16) -0.0042(17)
O14 0.021(2) 0.034(3) 0.067(4) 0.014(3) -0.001(3) -0.005(2)
O15 0.015(2) 0.036(3) 0.014(2) -0.0047(18) -0.0038(16) -0.0033(18)
O16 0.030(3) 0.043(3) 0.015(2) 0.008(2) -0.0041(19) -0.002(2)
O17 0.014(2) 0.035(3) 0.038(3) 0.004(2) 0.005(2) -0.0063(19)
O18 0.0065(18) 0.038(3) 0.023(2) 0.003(2) 0.0038(16) -0.0050(17)
O19 0.021(2) 0.037(3) 0.017(2) 0.006(2) -0.0052(17) 0.001(2)
O20 0.016(2) 0.043(3) 0.014(2) -0.0044(19) -0.0020(17) -0.008(2)
O1W 0.016(2) 0.033(3) 0.026(2) 0.001(2) 0.0088(18) 0.0001(18)
O2W 0.019(2) 0.027(2) 0.034(3) -0.001(2) 0.008(2) -0.0021(19)
O3W 0.066(4) 0.045(3) 0.024(3) -0.006(2) 0.015(3) -0.010(3)
O4W 0.022(2) 0.040(3) 0.028(3) 0.001(2) 0.012(2) 0.003(2)
O5W 0.041(3) 0.045(4) 0.069(4) 0.011(3) 0.040(3) 0.001(3)
O6W 0.137(10) 0.097(8) 0.086(7) 0.058(6) -0.001(7) -0.015(7)
O7W 0.177(13) 0.057(6) 0.129(10) 0.008(6) -0.011(9) 0.003(7)
O8W 0.058(5) 0.095(7) 0.106(7) -0.040(6) 0.015(5) -0.039(5)
O9W 0.085(5) 0.054(4) 0.028(3) -0.010(3) 0.018(3) -0.021(4)
O10W 0.020(2) 0.047(3) 0.024(2) 0.006(2) 0.0078(19) -0.002(2)
O11W 0.124(8) 0.039(4) 0.091(6) 0.002(4) 0.015(6) -0.008(5)
O12W 0.027(2) 0.027(3) 0.039(3) -0.001(2) 0.000(2) 0.003(2)
O13W 0.0105(19) 0.046(3) 0.019(2) -0.004(2) 0.0045(17) 0.0013(19)
O1X 0.048(4) 0.071(5) 0.062(4) 0.002(4) 0.011(3) -0.015(4)
O2X 0.059(5) 0.135(9) 0.079(6) -0.025(6) -0.005(5) -0.037(6)
O3X 0.067(6) 0.165(11) 0.070(6) -0.006(7) -0.002(5) 0.044(7)
O4X 0.217(16) 0.092(8) 0.127(10) 0.046(8) -0.105(11) -0.041(10)
O5X 0.164(17) 0.18(2) 0.60(5) 0.20(3) 0.16(2) 0.095(15)
O6X 0.54(5) 0.23(3) 0.25(3) -0.10(2) -0.15(3) 0.16(3)
O7X 0.122(13) 0.144(14) 0.57(4) 0.08(2) 0.17(2) 0.052(11)
O8X 0.167(18) 0.32(3) 0.22(2) 0.11(2) 0.053(15) 0.064(19)
O9X 0.59(5) 0.19(2) 0.21(2) -0.101(17) 0.22(3) -0.17(3)
O10X 0.24(4) 0.073(15) 0.109(19) 0.025(14) 0.02(2) 0.005(19)
O11X 0.77(7) 0.24(3) 0.155(17) 0.083(17) -0.05(3) -0.29(4)

loop_
_atom_type_symbol
_atom_type_description
_atom_type_scat_dispersion_real
_atom_type_scat_dispersion_imag
_atom_type_scat_source
C C 0.0030 0.0020 'International Tables Vol C Tables 4.2.6.8 and 6.1.1.4'
H H 0.0000 0.0000 'International Tables Vol C Tables 4.2.6.8 and 6.1.1.4'
Cu Cu 0.3200 1.2650 'International Tables Vol C Tables 4.2.6.8 and 6.1.1.4'
O O 0.0110 0.0060 'International Tables Vol C Tables 4.2.6.8 and 6.1.1.4'
Sm Sm -0.1640 3.4420 'International Tables Vol C Tables 4.2.6.8 and 6.1.1.4'

loop_
_geom_angle_atom_site_label_1
_geom_angle_atom_site_label_2
_geom_angle_atom_site_label_3
_geom_angle
_geom_angle_site_symmetry_1
_geom_angle_site_symmetry_3
O2 Cu1 O6 171.0(2) 4_666 .
O2 Cu1 O13 89.51(19) 4_666 .
O6 Cu1 O13 89.06(19) . .
O2 Cu1 O10W 88.0(2) 4_666 .
O6 Cu1 O10W 91.3(2) . .
O13 Cu1 O10W 165.9(2) . .
O2 Cu1 O11W 92.5(3) 4_666 .
O6 Cu1 O11W 96.5(3) . .
O13 Cu1 O11W 97.9(3) . .
O10W Cu1 O11W 96.1(3) . .
O20 Cu2 O15 171.9(2) 4_565 .
O20 Cu2 O7 88.46(19) 4_565 .
O15 Cu2 O7 91.00(18) . .
O20 Cu2 O13W 88.58(19) 4_565 .
O15 Cu2 O13W 89.75(19) . .
O7 Cu2 O13W 164.1(2) . .
O20 Cu2 O12W 93.2(2) 4_565 .
O15 Cu2 O12W 94.8(2) . .
O7 Cu2 O12W 96.64(19) . .
O13W Cu2 O12W 99.1(2) . .
O5 Sm1 O1 86.25(17) 4_565 .
O5 Sm1 O11 140.75(16) 4_565 .
O1 Sm1 O11 81.79(17) . .
O5 Sm1 O3W 74.63(19) 4_565 .
O1 Sm1 O3W 142.96(19) . .
O11 Sm1 O3W 93.2(2) . .
O5 Sm1 O2W 131.42(16) 4_565 .
O1 Sm1 O2W 142.01(17) . .
O11 Sm1 O2W 71.06(16) . .
O3W Sm1 O2W 66.53(18) . .
O5 Sm1 O18 70.35(16) 4_565 4_465
O1 Sm1 O18 71.47(15) . 4_465
O11 Sm1 O18 137.84(16) . 4_465
O3W Sm1 O18 127.6(2) . 4_465
O2W Sm1 O18 112.34(16) . 4_465
O5 Sm1 O4W 69.23(17) 4_565 .
O1 Sm1 O4W 72.44(16) . .
O11 Sm1 O4W 71.52(16) . .
O3W Sm1 O4W 71.20(19) . .
O2W Sm1 O4W 120.44(16) . .
O18 Sm1 O4W 126.56(17) 4_465 .
O5 Sm1 O1W 140.66(16) 4_565 .
O1 Sm1 O1W 76.67(16) . .
O11 Sm1 O1W 71.86(16) . .
O3W Sm1 O1W 136.53(19) . .
O2W Sm1 O1W 70.01(16) . .
O18 Sm1 O1W 70.66(15) 4_465 .
O4W Sm1 O1W 134.62(16) . .
O5 Sm1 O17 75.96(17) 4_565 4_465
O1 Sm1 O17 122.45(16) . 4_465
O11 Sm1 O17 140.81(16) . 4_465
O3W Sm1 O17 83.7(2) . 4_465
O2W Sm1 O17 71.97(16) . 4_465
O18 Sm1 O17 50.98(15) 4_465 4_465
O4W Sm1 O17 141.21(17) . 4_465
O1W Sm1 O17 83.75(16) . 4_465
O5 Sm1 C28 68.25(17) 4_565 4_465
O1 Sm1 C28 97.05(17) . 4_465
O11 Sm1 C28 150.21(17) . 4_465
O3W Sm1 C28 104.5(2) . 4_465
O2W Sm1 C28 94.00(17) . 4_465
O18 Sm1 C28 25.76(16) 4_465 4_465
O4W Sm1 C28 136.72(18) . 4_465
O1W Sm1 C28 78.89(16) . 4_465
O17 Sm1 C28 25.57(17) 4_465 4_465
O19 Sm2 O16 86.20(18) . 4_666
O19 Sm2 O9W 82.9(2) . .
O16 Sm2 O9W 141.7(2) 4_666 .
O19 Sm2 O8W 83.5(3) . .
O16 Sm2 O8W 142.3(3) 4_666 .
O9W Sm2 O8W 72.5(3) . .
O19 Sm2 O6W 144.4(3) . .
O16 Sm2 O6W 73.9(3) 4_666 .
O9W Sm2 O6W 130.4(4) . .
O8W Sm2 O6W 94.4(4) . .
O19 Sm2 O3 71.73(16) . 4_766
O16 Sm2 O3 71.41(17) 4_666 4_766
O9W Sm2 O3 70.34(19) . 4_766
O8W Sm2 O3 137.3(3) . 4_766
O6W Sm2 O3 125.9(3) . 4_766
O19 Sm2 O5W 71.86(19) . .
O16 Sm2 O5W 71.9(2) 4_666 .
O9W Sm2 O5W 136.8(3) . .
O8W Sm2 O5W 70.4(3) . .
O6W Sm2 O5W 74.0(3) . .
O3 Sm2 O5W 129.15(18) 4_766 .
O19 Sm2 O7W 145.5(3) . .
O16 Sm2 O7W 128.0(3) 4_666 .
O9W Sm2 O7W 67.4(3) . .
O8W Sm2 O7W 71.4(4) . .
O6W Sm2 O7W 63.1(4) . .
O3 Sm2 O7W 111.6(4) 4_766 .
O5W Sm2 O7W 118.6(4) . .
O19 Sm2 O4 123.27(16) . 4_766
O16 Sm2 O4 74.76(18) 4_666 4_766
O9W Sm2 O4 81.0(2) . 4_766
O8W Sm2 O4 139.6(3) . 4_766
O6W Sm2 O4 80.1(3) . 4_766
O3 Sm2 O4 51.60(15) 4_766 4_766
O5W Sm2 O4 142.2(2) . 4_766
O7W Sm2 O4 70.5(3) . 4_766
O19 Sm2 C8 97.62(18) . 4_766
O16 Sm2 C8 68.90(18) 4_666 4_766
O9W Sm2 C8 76.4(2) . 4_766
O8W Sm2 C8 148.5(3) . 4_766
O6W Sm2 C8 102.1(3) . 4_766
O3 Sm2 C8 26.13(16) 4_766 4_766
O5W Sm2 C8 140.0(2) . 4_766
O7W Sm2 C8 92.2(4) . 4_766
O4 Sm2 C8 25.66(17) 4_766 4_766
C7 O1 Sm1 166.9(4) . .
C7 O2 Cu1 114.9(4) . 4_565
C8 O3 Sm2 93.9(4) . 4_465
C8 O4 Sm2 92.7(4) . 4_465
C9 O5 Sm1 164.2(4) . 4_666
C9 O6 Cu1 111.1(4) . .
C10 O7 Cu2 123.5(4) . .
C15 O11 Sm1 139.4(5) . .
C26 O13 Cu1 125.7(4) . .
C27 O15 Cu2 109.9(4) . .
C27 O16 Sm2 170.6(4) . 4_565
C28 O17 Sm1 91.1(4) . 4_766
C28 O18 Sm1 94.8(4) . 4_766
C29 O19 Sm2 163.5(4) . .
C29 O20 Cu2 115.8(4) . 4_666
C6 C1 C2 119.7(5) . .
C6 C1 C7 118.4(5) . .
C2 C1 C7 121.6(5) . .
C3 C2 C1 120.1(5) . .
C3 C2 C8 117.4(5) . .
C1 C2 C8 122.0(5) . .
C2 C3 C4 120.3(6) . .
C3 C4 C5 119.4(5) . .
C3 C4 C9 118.2(5) . .
C5 C4 C9 122.3(5) . .
C6 C5 C4 119.6(5) . .
C6 C5 C10 118.0(5) . .
C4 C5 C10 122.1(5) . .
C1 C6 C5 120.8(5) . .
O1 C7 O2 125.4(6) . .
O1 C7 C1 118.8(6) . .
O2 C7 C1 115.7(5) . .
O4 C8 O3 120.9(6) . .
O4 C8 C2 121.6(6) . .
O3 C8 C2 117.3(6) . .
O4 C8 Sm2 61.6(3) . 4_465
O3 C8 Sm2 60.0(3) . 4_465
C2 C8 Sm2 167.3(4) . 4_465
O5 C9 O6 123.7(5) . .
O5 C9 C4 118.8(6) . .
O6 C9 C4 117.4(5) . .
O8 C10 O7 125.5(5) . .
O8 C10 C5 118.5(5) . .
O7 C10 C5 115.9(6) . .
C13 C11 C12 119.9(5) 3_556 .
C13 C11 C14 117.4(6) 3_556 .
C12 C11 C14 122.6(6) . .
C13 C12 C11 118.9(6) . .
C13 C12 C15 118.7(6) . .
C11 C12 C15 122.4(6) . .
C11 C13 C12 121.2(6) 3_556 .
O9 C14 O10 124.1(6) . .
O9 C14 C11 117.9(6) . .
O10 C14 C11 117.9(6) . .
O12 C15 O11 122.8(7) . .
O12 C15 C12 118.0(6) . .
O11 C15 C12 119.2(6) . .
C25 C20 C21 119.7(5) . .
C25 C20 C26 116.4(5) . .
C21 C20 C26 123.7(5) . .
C22 C21 C20 119.5(5) . .
C22 C21 C27 118.7(5) . .
C20 C21 C27 121.6(5) . .
C21 C22 C23 121.4(5) . .
C24 C23 C22 118.8(5) . .
C24 C23 C28 121.2(5) . .
C22 C23 C28 119.3(5) . .
C25 C24 C23 119.7(5) . .
C25 C24 C29 118.0(5) . .
C23 C24 C29 122.3(5) . .
C20 C25 C24 120.8(5) . .
O14 C26 O13 124.9(6) . .
O14 C26 C20 119.2(5) . .
O13 C26 C20 115.8(6) . .
O15 C27 O16 124.1(6) . .
O15 C27 C21 117.4(6) . .
O16 C27 C21 118.4(6) . .
O17 C28 O18 121.5(5) . .
O17 C28 C23 121.4(6) . .
O18 C28 C23 116.9(6) . .
O17 C28 Sm1 63.3(3) . 4_766
O18 C28 Sm1 59.5(3) . 4_766
C23 C28 Sm1 163.6(4) . 4_766
O19 C29 O20 124.5(6) . .
O19 C29 C24 119.1(6) . .
O20 C29 C24 116.2(6) . .

loop_
_geom_bond_atom_site_label_1
_geom_bond_atom_site_label_2
_geom_bond_distance
_geom_bond_site_symmetry_2
Cu1 O2 1.959(4) 4_666
Cu1 O6 1.966(4) .
Cu1 O13 1.984(4) .
Cu1 O10W 2.002(5) .
Cu1 O11W 2.230(8) .
Cu2 O20 1.945(4) 4_565
Cu2 O15 1.964(4) .
Cu2 O7 1.987(4) .
Cu2 O13W 2.025(4) .
Cu2 O12W 2.234(5) .
Sm1 O5 2.380(4) 4_565
Sm1 O1 2.382(5) .
Sm1 O11 2.399(4) .
Sm1 O3W 2.475(5) .
Sm1 O2W 2.482(5) .
Sm1 O18 2.507(4) 4_465
Sm1 O4W 2.527(5) .
Sm1 O1W 2.542(5) .
Sm1 O17 2.592(5) 4_465
Sm1 C28 2.900(6) 4_465
Sm2 O19 2.368(5) .
Sm2 O16 2.389(5) 4_666
Sm2 O9W 2.428(6) .
Sm2 O8W 2.441(7) .
Sm2 O6W 2.456(9) .
Sm2 O3 2.501(4) 4_766
Sm2 O5W 2.507(5) .
Sm2 O7W 2.532(11) .
Sm2 O4 2.538(5) 4_766
Sm2 C8 2.882(6) 4_766
C1 C6 1.387(8) .
C1 C2 1.394(8) .
C1 C7 1.510(8) .
C2 C3 1.390(8) .
C2 C8 1.499(8) .
C3 C4 1.398(8) .
C4 C5 1.406(8) .
C4 C9 1.486(8) .
C5 C6 1.392(8) .
C5 C10 1.493(8) .
C8 Sm2 2.882(6) 4_465
C11 C13 1.366(9) 3_556
C11 C12 1.404(9) .
C11 C14 1.514(8) .
C12 C13 1.400(8) .
C12 C15 1.478(9) .
C13 C11 1.366(9) 3_556
C20 C25 1.394(8) .
C20 C21 1.396(8) .
C20 C26 1.511(8) .
C21 C22 1.390(8) .
C21 C27 1.499(8) .
C22 C23 1.404(8) .
C23 C24 1.403(8) .
C23 C28 1.504(8) .
C24 C25 1.398(8) .
C24 C29 1.488(8) .
C28 Sm1 2.900(6) 4_766
O1 C7 1.247(8) .
O2 C7 1.252(8) .
O2 Cu1 1.959(4) 4_565
O3 C8 1.272(8) .
O3 Sm2 2.501(4) 4_465
O4 C8 1.249(8) .
O4 Sm2 2.538(5) 4_465
O5 C9 1.252(8) .
O5 Sm1 2.380(4) 4_666
O6 C9 1.274(8) .
O7 C10 1.255(7) .
O8 C10 1.247(9) .
O9 C14 1.261(9) .
O10 C14 1.268(9) .
O11 C15 1.269(8) .
O12 C15 1.242(10) .
O13 C26 1.257(8) .
O14 C26 1.231(9) .
O15 C27 1.256(8) .
O16 C27 1.257(8) .
O16 Sm2 2.389(5) 4_565
O17 C28 1.252(8) .
O17 Sm1 2.592(5) 4_766
O18 C28 1.265(8) .
O18 Sm1 2.507(4) 4_766
O19 C29 1.251(8) .
O20 C29 1.266(8) .
O20 Cu2 1.945(4) 4_666
